data_4119165
loop_
_publ_author_name
'Viktor Bagutski'
'Alessandro Del Grosso'
'Josue Ayuso Carrillo'
'Ian A. Cade'
'Matthew D. Helm'
'James R. Lawson'
'Paul J. Singleton'
'Sophia A. Solomon'
'Tommaso Marcelli'
'Michael J. Ingleson'

_publ_section_title
;
 Mechanistic Studies into Amine-Mediated Electrophilic Arene Borylation
 and Its Application in MIDA Boronate Synthesis
;
_journal_name_full 'Journal of the American Chemical Society'
_journal_page_first 474
_journal_page_last 487
_journal_paper_doi 10.1021/ja3100963
_journal_volume 135
_journal_year 2013
_chemical_formula_moiety 'C9 H9 Cl3 Ga N'
_chemical_formula_sum 'C9 H9 Cl3 Ga N'
_chemical_formula_weight 307.24
_chemical_name_systematic
; 
 ? 
;
_space_group_IT_number 14
_symmetry_cell_setting monoclinic
_symmetry_space_group_name_Hall '-P 2ybc'
_symmetry_space_group_name_H-M 'P 1 21/c 1'
_atom_sites_solution_hydrogens geom
_atom_sites_solution_primary direct
_atom_sites_solution_secondary difmap
_audit_creation_method SHELXL-97
_cell_angle_alpha 90.00
_cell_angle_beta 90.046(3)
_cell_angle_gamma 90.00
_cell_formula_units_Z 8
_cell_length_a 13.3468(5)
_cell_length_b 13.1469(5)
_cell_length_c 13.1419(4)
_cell_measurement_reflns_used 9840
_cell_measurement_temperature 100(2)
_cell_measurement_theta_max 28.4712
_cell_measurement_theta_min 3.0897
_cell_volume 2306.00(14)
_computing_cell_refinement
;
CrysAlisPro, Oxford Diffraction Ltd.,
Version 1.171.33.52 (release 06-11-2009 CrysAlis171 .NET)
(compiled Nov  6 2009,16:24:50)
;
_computing_data_collection
;
CrysAlisPro, Oxford Diffraction Ltd.,
Version 1.171.33.52 (release 06-11-2009 CrysAlis171 .NET)
(compiled Nov  6 2009,16:24:50)
;
_computing_data_reduction
;
CrysAlisPro, Oxford Diffraction Ltd.,
Version 1.171.33.52 (release 06-11-2009 CrysAlis171 .NET)
(compiled Nov  6 2009,16:24:50)
;
_computing_structure_refinement 'SHELXL-97 (Sheldrick, 1997)'
_computing_structure_solution 'SHELXS-97 (Sheldrick, 1990)'
_diffrn_ambient_temperature 100(2)
_diffrn_detector_area_resol_mean 8.3367
_diffrn_measured_fraction_theta_full 0.955
_diffrn_measured_fraction_theta_max 0.955
_diffrn_measurement_device_type 'Xcalibur, Sapphire2, large Be window'
_diffrn_measurement_method '\w scans'
_diffrn_radiation_monochromator graphite
_diffrn_radiation_source 'Enhance (Mo) x-ray Source'
_diffrn_radiation_type 'Mo K\a'
_diffrn_radiation_wavelength 0.71073
_diffrn_reflns_av_R_equivalents 0.0235
_diffrn_reflns_av_sigmaI/netI 0.0276
_diffrn_reflns_limit_h_max 15
_diffrn_reflns_limit_h_min -15
_diffrn_reflns_limit_k_max 15
_diffrn_reflns_limit_k_min -11
_diffrn_reflns_limit_l_max 15
_diffrn_reflns_limit_l_min -14
_diffrn_reflns_number 8790
_diffrn_reflns_theta_full 25.03
_diffrn_reflns_theta_max 25.03
_diffrn_reflns_theta_min 3.76
_exptl_absorpt_coefficient_mu 3.040
_exptl_absorpt_correction_T_max 0.5815
_exptl_absorpt_correction_T_min 0.3760
_exptl_absorpt_correction_type multi-scan
_exptl_absorpt_process_details
;
CrysAlisPro, Oxford Diffraction Ltd.,
Version 1.171.33.52 (release 06-11-2009 CrysAlis171 .NET)
(compiled Nov  6 2009,16:24:50)
empirical absorption correction using spherical harmonics,
 implemented in SCALE3 ABSPACK scaling algorithm.
;
_exptl_crystal_colour colorless
_exptl_crystal_density_diffrn 1.770
_exptl_crystal_description block
_exptl_crystal_F_000 1216
_exptl_crystal_size_max 0.40
_exptl_crystal_size_mid 0.30
_exptl_crystal_size_min 0.20
_refine_diff_density_max 0.602
_refine_diff_density_min -0.651
_refine_diff_density_rms 0.085
_refine_ls_extinction_coef 0.00031(14)
_refine_ls_extinction_expression Fc^*^=kFc[1+0.001xFc^2^\l^3^/sin(2\q)]^-1/4^
_refine_ls_extinction_method SHELXL
_refine_ls_goodness_of_fit_ref 1.068
_refine_ls_hydrogen_treatment mixed
_refine_ls_matrix_type full
_refine_ls_number_parameters 264
_refine_ls_number_reflns 3888
_refine_ls_number_restraints 0
_refine_ls_restrained_S_all 1.068
_refine_ls_R_factor_all 0.0348
_refine_ls_R_factor_gt 0.0274
_refine_ls_shift/su_max 0.001
_refine_ls_shift/su_mean 0.000
_refine_ls_structure_factor_coef Fsqd
_refine_ls_weighting_details 'calc w=1/[\s^2^(Fo^2^)+(0.0478P)^2^+0.0000P] where P=(Fo^2^+2Fc^2^)/3'
_refine_ls_weighting_scheme calc
_refine_ls_wR_factor_gt 0.0760
_refine_ls_wR_factor_ref 0.0776
_reflns_number_gt 3243
_reflns_number_total 3888
_reflns_threshold_expression >2sigma(I)
_cod_data_source_file ja3100963_si_002_6.cif
_cod_data_source_block omji128
_cod_database_code 4119165

loop_
_symmetry_equiv_pos_as_xyz
'x, y, z'
'-x, y+1/2, -z+1/2'
'-x, -y, -z'
'x, -y-1/2, z-1/2'

loop_
_atom_site_label
_atom_site_type_symbol
_atom_site_fract_x
_atom_site_fract_y
_atom_site_fract_z
_atom_site_U_iso_or_equiv
_atom_site_adp_type
_atom_site_occupancy
_atom_site_symmetry_multiplicity
_atom_site_calc_flag
_atom_site_refinement_flags
Ga1 Ga 0.58756(2) 0.33115(2) 0.50036(2) 0.01287(11) Uani 1 1 d .
Cl3 Cl 0.65341(5) 0.37074(6) 0.35422(5) 0.01907(18) Uani 1 1 d .
Cl1 Cl 0.68115(5) 0.39114(6) 0.62132(5) 0.01965(18) Uani 1 1 d .
Cl2 Cl 0.43229(5) 0.37538(6) 0.51300(6) 0.02184(19) Uani 1 1 d .
N1 N 0.46372(17) 0.12344(19) 0.60356(17) 0.0155(5) Uani 1 1 d .
C9 C 0.4286(2) 0.1150(2) 0.5035(2) 0.0133(6) Uani 1 1 d .
C4 C 0.5073(2) 0.1403(2) 0.4379(2) 0.0144(6) Uani 1 1 d .
C2 C 0.5586(2) 0.1519(2) 0.6034(2) 0.0180(7) Uani 1 1 d .
H2 H 0.5990 0.1585 0.6626 0.022 Uiso 1 1 calc R
C1 C 0.4013(2) 0.1080(3) 0.6937(2) 0.0260(8) Uani 1 1 d .
H1A H 0.4433 0.1107 0.7549 0.039 Uiso 1 1 calc R
H1B H 0.3685 0.0415 0.6896 0.039 Uiso 1 1 calc R
H1C H 0.3503 0.1616 0.6971 0.039 Uiso 1 1 calc R
C8 C 0.3337(2) 0.0891(2) 0.4695(2) 0.0196(7) Uani 1 1 d .
H8 H 0.2808 0.0739 0.5153 0.023 Uiso 1 1 calc R
C6 C 0.3976(2) 0.1096(3) 0.2981(2) 0.0269(8) Uani 1 1 d .
H6 H 0.3854 0.1066 0.2269 0.032 Uiso 1 1 calc R
C5 C 0.4922(2) 0.1370(2) 0.3333(2) 0.0207(7) Uani 1 1 d .
H5 H 0.5448 0.1530 0.2874 0.025 Uiso 1 1 calc R
C7 C 0.3205(2) 0.0865(2) 0.3658(2) 0.0243(7) Uani 1 1 d .
H7 H 0.2566 0.0685 0.3394 0.029 Uiso 1 1 calc R
C3 C 0.5922(2) 0.1714(2) 0.5027(2) 0.0164(7) Uani 1 1 d .
Ga2 Ga -0.08584(2) 0.16036(2) 0.47933(2) 0.01376(11) Uani 1 1 d .
Cl6 Cl -0.17622(5) 0.09027(6) 0.36043(5) 0.01949(18) Uani 1 1 d .
Cl5 Cl 0.06968(5) 0.11515(6) 0.47969(6) 0.02311(19) Uani 1 1 d .
Cl4 Cl -0.15891(5) 0.13940(6) 0.62529(5) 0.02018(18) Uani 1 1 d .
N2 N 0.06168(19) 0.34775(19) 0.37432(19) 0.0221(6) Uani 1 1 d .
C14 C -0.0284(2) 0.3838(2) 0.6276(2) 0.0217(7) Uani 1 1 d .
H14 H -0.0903 0.3746 0.6621 0.026 Uiso 1 1 calc R
C18 C 0.0728(2) 0.3750(2) 0.4764(2) 0.0164(7) Uani 1 1 d .
C15 C 0.0543(3) 0.4207(2) 0.6775(2) 0.0288(8) Uani 1 1 d .
H15 H 0.0489 0.4381 0.7475 0.035 Uiso 1 1 calc R
C10 C 0.1424(3) 0.3491(3) 0.2994(3) 0.0375(9) Uani 1 1 d .
H10A H 0.1154 0.3320 0.2322 0.056 Uiso 1 1 calc R
H10B H 0.1936 0.2992 0.3185 0.056 Uiso 1 1 calc R
H10C H 0.1724 0.4171 0.2971 0.056 Uiso 1 1 calc R
C11 C -0.0316(2) 0.3179(2) 0.3572(2) 0.0214(7) Uani 1 1 d .
H11 H -0.0579 0.2998 0.2925 0.026 Uiso 1 1 calc R
C13 C -0.0187(2) 0.3601(2) 0.5247(2) 0.0146(6) Uani 1 1 d .
C17 C 0.1575(2) 0.4113(3) 0.5266(3) 0.0270(8) Uani 1 1 d .
H17 H 0.2198 0.4202 0.4928 0.032 Uiso 1 1 calc R
C16 C 0.1455(3) 0.4335(3) 0.6286(3) 0.0325(9) Uani 1 1 d .
H16 H 0.2012 0.4582 0.6663 0.039 Uiso 1 1 calc R
C12 C -0.0863(2) 0.3171(2) 0.4493(2) 0.0172(7) Uani 1 1 d .
H3 H 0.663(2) 0.160(2) 0.480(2) 0.016(8) Uiso 1 1 d .
H12 H -0.150(2) 0.323(2) 0.446(2) 0.017(8) Uiso 1 1 d .

loop_
_atom_site_aniso_label
_atom_site_aniso_U_11
_atom_site_aniso_U_22
_atom_site_aniso_U_33
_atom_site_aniso_U_23
_atom_site_aniso_U_13
_atom_site_aniso_U_12
Ga1 0.01018(18) 0.0147(2) 0.01373(17) 0.00028(13) -0.00012(12) -0.00103(11)
Cl3 0.0193(4) 0.0247(5) 0.0133(3) 0.0027(3) -0.0004(3) -0.0053(3)
Cl1 0.0174(4) 0.0258(5) 0.0157(3) -0.0023(3) -0.0027(3) -0.0045(3)
Cl2 0.0119(4) 0.0207(5) 0.0329(4) -0.0027(3) 0.0004(3) 0.0025(3)
N1 0.0181(14) 0.0136(16) 0.0149(12) 0.0030(11) 0.0018(9) -0.0028(10)
C9 0.0158(15) 0.0086(18) 0.0154(14) 0.0008(12) -0.0009(11) -0.0012(11)
C4 0.0157(16) 0.0108(18) 0.0167(14) -0.0002(12) 0.0022(11) 0.0006(11)
C2 0.0185(17) 0.0137(19) 0.0219(16) 0.0014(13) -0.0061(12) -0.0002(12)
C1 0.0292(19) 0.031(2) 0.0172(16) 0.0040(14) 0.0073(12) -0.0059(14)
C8 0.0162(16) 0.0176(19) 0.0250(16) 0.0037(13) 0.0003(12) -0.0033(12)
C6 0.046(2) 0.017(2) 0.0173(16) 0.0011(14) -0.0089(14) -0.0073(15)
C5 0.0299(19) 0.0153(19) 0.0168(15) -0.0004(13) 0.0045(12) -0.0041(13)
C7 0.0242(18) 0.021(2) 0.0277(17) 0.0034(14) -0.0109(13) -0.0099(13)
C3 0.0122(16) 0.0143(19) 0.0227(16) 0.0028(13) -0.0008(12) -0.0001(11)
Ga2 0.01092(19) 0.0140(2) 0.01636(18) 0.00035(13) -0.00139(12) -0.00120(12)
Cl6 0.0192(4) 0.0232(5) 0.0161(3) -0.0027(3) -0.0016(3) -0.0052(3)
Cl5 0.0123(4) 0.0179(5) 0.0391(5) 0.0037(3) -0.0005(3) 0.0019(3)
Cl4 0.0202(4) 0.0244(5) 0.0160(3) -0.0008(3) -0.0002(3) -0.0054(3)
N2 0.0284(16) 0.0160(17) 0.0218(14) 0.0056(11) 0.0073(11) 0.0004(11)
C14 0.0278(18) 0.0159(19) 0.0215(16) 0.0004(13) 0.0030(12) 0.0000(13)
C18 0.0168(16) 0.0101(18) 0.0224(16) 0.0055(13) -0.0002(12) 0.0018(12)
C15 0.048(2) 0.016(2) 0.0227(17) 0.0036(14) -0.0083(14) -0.0087(15)
C10 0.044(2) 0.034(3) 0.034(2) 0.0056(17) 0.0221(17) -0.0031(16)
C11 0.0311(19) 0.0151(19) 0.0180(15) 0.0039(13) -0.0079(12) 0.0001(13)
C13 0.0128(15) 0.0082(17) 0.0227(15) 0.0045(12) -0.0008(11) 0.0010(11)
C17 0.0158(17) 0.018(2) 0.048(2) 0.0135(16) -0.0040(14) -0.0051(13)
C16 0.036(2) 0.022(2) 0.039(2) 0.0112(17) -0.0199(15) -0.0131(15)
C12 0.0105(17) 0.0155(19) 0.0254(16) 0.0019(13) -0.0037(12) 0.0006(11)

loop_
_atom_type_symbol
_atom_type_description
_atom_type_scat_dispersion_real
_atom_type_scat_dispersion_imag
_atom_type_scat_source
C C 0.0033 0.0016 'International Tables Vol C Tables 4.2.6.8 and 6.1.1.4'
H H 0.0000 0.0000 'International Tables Vol C Tables 4.2.6.8 and 6.1.1.4'
N N 0.0061 0.0033 'International Tables Vol C Tables 4.2.6.8 and 6.1.1.4'
Cl Cl 0.1484 0.1585 'International Tables Vol C Tables 4.2.6.8 and 6.1.1.4'
Ga Ga 0.2307 1.6083 'International Tables Vol C Tables 4.2.6.8 and 6.1.1.4'

loop_
_geom_angle_atom_site_label_1
_geom_angle_atom_site_label_2
_geom_angle_atom_site_label_3
_geom_angle
C3 Ga1 Cl2 107.23(8)
C3 Ga1 Cl1 109.62(8)
Cl2 Ga1 Cl1 113.44(3)
C3 Ga1 Cl3 103.89(8)
Cl2 Ga1 Cl3 113.08(3)
Cl1 Ga1 Cl3 109.09(3)
C2 N1 C9 109.9(2)
C2 N1 C1 126.0(3)
C9 N1 C1 124.0(2)
C8 C9 C4 123.1(3)
C8 C9 N1 128.9(2)
C4 C9 N1 108.0(2)
C5 C4 C9 119.6(3)
C5 C4 C3 133.6(3)
C9 C4 C3 106.7(2)
N1 C2 C3 110.9(3)
N1 C2 H2 124.6
C3 C2 H2 124.6
N1 C1 H1A 109.5
N1 C1 H1B 109.5
H1A C1 H1B 109.5
N1 C1 H1C 109.5
H1A C1 H1C 109.5
H1B C1 H1C 109.5
C7 C8 C9 116.3(3)
C7 C8 H8 121.9
C9 C8 H8 121.9
C5 C6 C7 120.9(3)
C5 C6 H6 119.5
C7 C6 H6 119.5
C4 C5 C6 117.9(3)
C4 C5 H5 121.1
C6 C5 H5 121.1
C8 C7 C6 122.2(3)
C8 C7 H7 118.9
C6 C7 H7 118.9
C2 C3 C4 104.2(2)
C2 C3 Ga1 100.6(2)
C4 C3 Ga1 104.25(19)
C2 C3 H3 123.2(16)
C4 C3 H3 120.9(16)
Ga1 C3 H3 99.8(16)
C12 Ga2 Cl5 105.88(9)
C12 Ga2 Cl4 106.85(9)
Cl5 Ga2 Cl4 113.32(3)
C12 Ga2 Cl6 106.18(9)
Cl5 Ga2 Cl6 114.65(3)
Cl4 Ga2 Cl6 109.36(3)
C11 N2 C18 109.8(2)
C11 N2 C10 125.6(3)
C18 N2 C10 124.5(3)
C15 C14 C13 117.8(3)
C15 C14 H14 121.1
C13 C14 H14 121.1
C13 C18 C17 123.0(3)
C13 C18 N2 108.0(2)
C17 C18 N2 129.0(3)
C14 C15 C16 121.8(3)
C14 C15 H15 119.1
C16 C15 H15 119.1
N2 C10 H10A 109.5
N2 C10 H10B 109.5
H10A C10 H10B 109.5
N2 C10 H10C 109.5
H10A C10 H10C 109.5
H10B C10 H10C 109.5
N2 C11 C12 110.0(3)
N2 C11 H11 125.0
C12 C11 H11 125.0
C18 C13 C14 119.6(3)
C18 C13 C12 106.8(3)
C14 C13 C12 133.6(3)
C16 C17 C18 115.9(3)
C16 C17 H17 122.0
C18 C17 H17 122.0
C17 C16 C15 121.8(3)
C17 C16 H16 119.1
C15 C16 H16 119.1
C11 C12 C13 105.1(3)
C11 C12 Ga2 99.6(2)
C13 C12 Ga2 104.5(2)
C11 C12 H12 118(2)
C13 C12 H12 128(2)
Ga2 C12 H12 95.8(19)

loop_
_geom_bond_atom_site_label_1
_geom_bond_atom_site_label_2
_geom_bond_distance
Ga1 C3 2.102(3)
Ga1 Cl2 2.1590(7)
Ga1 Cl1 2.1693(7)
Ga1 Cl3 2.1759(7)
N1 C2 1.320(4)
N1 C9 1.400(3)
N1 C1 1.463(3)
C9 C8 1.385(4)
C9 C4 1.399(4)
C4 C5 1.389(4)
C4 C3 1.474(4)
C2 C3 1.421(4)
C2 H2 0.9500
C1 H1A 0.9800
C1 H1B 0.9800
C1 H1C 0.9800
C8 C7 1.375(4)
C8 H8 0.9500
C6 C5 1.392(4)
C6 C7 1.395(4)
C6 H6 0.9500
C5 H5 0.9500
C7 H7 0.9500
C3 H3 1.00(3)
Ga2 C12 2.098(3)
Ga2 Cl5 2.1591(7)
Ga2 Cl4 2.1702(7)
Ga2 Cl6 2.1778(7)
N2 C11 1.325(4)
N2 C18 1.397(4)
N2 C10 1.461(4)
C14 C15 1.373(4)
C14 C13 1.394(4)
C14 H14 0.9500
C18 C13 1.391(4)
C18 C17 1.392(4)
C15 C16 1.387(5)
C15 H15 0.9500
C10 H10A 0.9800
C10 H10B 0.9800
C10 H10C 0.9800
C11 C12 1.414(4)
C11 H11 0.9500
C13 C12 1.455(4)
C17 C16 1.381(5)
C17 H17 0.9500
C16 H16 0.9500
C12 H12 0.85(3)

loop_
_geom_torsion_atom_site_label_1
_geom_torsion_atom_site_label_2
_geom_torsion_atom_site_label_3
_geom_torsion_atom_site_label_4
_geom_torsion
C2 N1 C9 C8 -178.8(3)
C1 N1 C9 C8 -1.9(5)
C2 N1 C9 C4 -0.1(3)
C1 N1 C9 C4 176.8(3)
C8 C9 C4 C5 -1.9(5)
N1 C9 C4 C5 179.4(3)
C8 C9 C4 C3 175.3(3)
N1 C9 C4 C3 -3.5(3)
C9 N1 C2 C3 4.0(3)
C1 N1 C2 C3 -172.9(3)
C4 C9 C8 C7 1.7(5)
N1 C9 C8 C7 -179.8(3)
C9 C4 C5 C6 0.8(5)
C3 C4 C5 C6 -175.3(3)
C7 C6 C5 C4 0.2(5)
C9 C8 C7 C6 -0.6(5)
C5 C6 C7 C8 -0.3(5)
N1 C2 C3 C4 -5.9(3)
N1 C2 C3 Ga1 101.9(2)
C5 C4 C3 C2 -177.9(3)
C9 C4 C3 C2 5.6(3)
C5 C4 C3 Ga1 77.0(4)
C9 C4 C3 Ga1 -99.5(2)
Cl2 Ga1 C3 C2 -66.03(19)
Cl1 Ga1 C3 C2 57.52(19)
Cl3 Ga1 C3 C2 174.00(17)
Cl2 Ga1 C3 C4 41.7(2)
Cl1 Ga1 C3 C4 165.27(16)
Cl3 Ga1 C3 C4 -78.25(18)
C11 N2 C18 C13 0.6(3)
C10 N2 C18 C13 -177.5(3)
C11 N2 C18 C17 -179.3(3)
C10 N2 C18 C17 2.5(5)
C13 C14 C15 C16 -0.7(5)
C18 N2 C11 C12 -4.0(4)
C10 N2 C11 C12 174.1(3)
C17 C18 C13 C14 1.3(5)
N2 C18 C13 C14 -178.7(3)
C17 C18 C13 C12 -177.1(3)
N2 C18 C13 C12 2.9(3)
C15 C14 C13 C18 -0.4(5)
C15 C14 C13 C12 177.5(3)
C13 C18 C17 C16 -0.9(5)
N2 C18 C17 C16 179.0(3)
C18 C17 C16 C15 -0.3(5)
C14 C15 C16 C17 1.1(5)
N2 C11 C12 C13 5.7(3)
N2 C11 C12 Ga2 -102.4(2)
C18 C13 C12 C11 -5.1(3)
C14 C13 C12 C11 176.8(3)
C18 C13 C12 Ga2 99.3(2)
C14 C13 C12 Ga2 -78.8(4)
Cl5 Ga2 C12 C11 55.4(2)
Cl4 Ga2 C12 C11 176.44(17)
Cl6 Ga2 C12 C11 -66.9(2)
Cl5 Ga2 C12 C13 -53.1(2)
Cl4 Ga2 C12 C13 68.0(2)
Cl6 Ga2 C12 C13 -175.35(17)
